data_7131427
loop_
_publ_author_name
'Jung, Cheolwon'
'Choi, Sang Beom'
'Park, Jaewoo'
'Jung, Minji'
'Kim, Jonghoon'
'Oh, Hyunchul'
'Kim, Jaheon'

_publ_section_title
;
 Porous zeolitic imidazolate frameworks assembled with highly-flattened
 tetrahedral copper(II) centres and 2-nitroimidazolates.
;
_journal_issue 27
_journal_name_full 'Chemical communications (Cambridge, England)'
_journal_page_first 4040
_journal_page_last 4043
_journal_paper_doi 10.1039/d2cc06797h
_journal_volume 59
_journal_year 2023
_chemical_formula_moiety 'C6 H4 Cu N6 O4'
_chemical_formula_sum 'C6 H4 Cu N6 O4'
_chemical_formula_weight 287.69
_chemical_name_common Cu-ZIF-gis
_chemical_name_systematic di-(2-nitroimidazolate)copper(II)
_space_group_crystal_system tetragonal
_space_group_IT_number 109
_space_group_name_Hall 'I 4bw -2'
_space_group_name_H-M_alt 'I 41 m d'
_atom_sites_solution_hydrogens geom
_audit_creation_method SHELXL-2018/3
_audit_update_record
;
2022-02-07 deposited with the CCDC.	2023-03-16 downloaded from the CCDC.
;
_cell_angle_alpha 90
_cell_angle_beta 90
_cell_angle_gamma 90
_cell_formula_units_Z 16
_cell_length_a 23.426(3)
_cell_length_b 23.426(3)
_cell_length_c 7.7010(15)
_cell_measurement_reflns_used 36970
_cell_measurement_temperature 223(2)
_cell_measurement_theta_max 33.749
_cell_measurement_theta_min 0.401
_cell_volume 4226.1(11)
_computing_cell_refinement 'HKL3000sm (Otwinowski & Minor, 1997)'
_computing_data_collection 'PAL BL2D-SMDC Program (Shin et. al, 2016)'
_computing_data_reduction 'HKL3000sm (Otwinowski & Minor, 1997)'
_computing_structure_refinement 'SHELXL-2018/3 (Sheldrick, 2018)'
_computing_structure_solution 'SHELXT 2018/2 (Sheldrick, 2018)'
_diffrn_ambient_temperature 223(2)
_diffrn_measured_fraction_theta_full 1.000
_diffrn_measured_fraction_theta_max 1.000
_diffrn_measurement_device_type 'Rayonix MX225HS CCD area detector'
_diffrn_measurement_method 'omega scan'
_diffrn_radiation_type synchrotron
_diffrn_radiation_wavelength 0.700
_diffrn_reflns_av_R_equivalents 0.0948
_diffrn_reflns_av_unetI/netI 0.0435
_diffrn_reflns_Laue_measured_fraction_full 1.000
_diffrn_reflns_Laue_measured_fraction_max 1.000
_diffrn_reflns_limit_h_max 31
_diffrn_reflns_limit_h_min -31
_diffrn_reflns_limit_k_max 31
_diffrn_reflns_limit_k_min -31
_diffrn_reflns_limit_l_max 10
_diffrn_reflns_limit_l_min -10
_diffrn_reflns_number 17808
_diffrn_reflns_point_group_measured_fraction_full 1.000
_diffrn_reflns_point_group_measured_fraction_max 1.000
_diffrn_reflns_theta_full 24.835
_diffrn_reflns_theta_max 27.814
_diffrn_reflns_theta_min 1.712
_diffrn_source 'PLSII 2D bending magnet'
_exptl_absorpt_coefficient_mu 2.001
_exptl_absorpt_correction_T_max 1.000
_exptl_absorpt_correction_T_min 0.954
_exptl_absorpt_correction_type empirical
_exptl_absorpt_process_details 'HKL3000sm Scalepack(Otwinowski et.al,2003)'
_exptl_crystal_colour blue
_exptl_crystal_density_diffrn 1.809
_exptl_crystal_description 'square plate'
_exptl_crystal_F_000 2288
_exptl_crystal_recrystallization_method 'a solvothermal reaction'
_exptl_crystal_size_max 0.050
_exptl_crystal_size_mid 0.045
_exptl_crystal_size_min 0.040
_refine_diff_density_max 1.259
_refine_diff_density_min -0.907
_refine_diff_density_rms 0.097
_refine_ls_abs_structure_details
;
 Flack x determined using 1123 quotients [(I+)-(I-)]/[(I+)+(I-)]
 (Parsons, Flack and Wagner, Acta Cryst. B69 (2013) 249-259).
;
_refine_ls_abs_structure_Flack -0.010(8)
_refine_ls_extinction_method none
_refine_ls_goodness_of_fit_ref 1.140
_refine_ls_hydrogen_treatment constr
_refine_ls_matrix_type full
_refine_ls_number_parameters 160
_refine_ls_number_reflns 2753
_refine_ls_number_restraints 1
_refine_ls_restrained_S_all 1.140
_refine_ls_R_factor_all 0.0401
_refine_ls_R_factor_gt 0.0385
_refine_ls_shift/su_max 0.002
_refine_ls_shift/su_mean 0.000
_refine_ls_structure_factor_coef Fsqd
_refine_ls_weighting_details 'w=1/[\s^2^(Fo^2^)+(0.0736P)^2^] where P=(Fo^2^+2Fc^2^)/3'
_refine_ls_weighting_scheme calc
_refine_ls_wR_factor_gt 0.1170
_refine_ls_wR_factor_ref 0.1184
_reflns_Friedel_coverage 0.865
_reflns_Friedel_fraction_full 1.000
_reflns_Friedel_fraction_max 1.000
_reflns_number_gt 2570
_reflns_number_total 2753
_reflns_threshold_expression 'I > 2\s(I)'
_cod_data_source_file d2cc06797h2.cif
_cod_data_source_block CuZIF-gis
_cod_depositor_comments 'Adding full bibliography for 7131424--7131428.cif.'
_cod_original_cell_volume 4226.1(14)
_cod_database_code 7131427
_shelx_shelxl_version_number 2018/3
_shelx_space_group_comment
;
The symmetry employed for this shelxl refinement is uniquely defined
by the following loop, which should always be used as a source of
symmetry information in preference to the above space-group names.
They are only intended as comments.
;
_shelx_estimated_absorpt_t_min 0.907
_shelx_estimated_absorpt_t_max 0.924

loop_
_space_group_symop_operation_xyz
'x, y, z'
'-x+1/2, -y+1/2, z+1/2'
'-y, x+1/2, z+1/4'
'y+1/2, -x, z+3/4'
'x, -y, z'
'-x+1/2, y+1/2, z+1/2'
'-y, -x+1/2, z+1/4'
'y+1/2, x, z+3/4'
'x+1/2, y+1/2, z+1/2'
'-x+1, -y+1, z+1'
'-y+1/2, x+1, z+3/4'
'y+1, -x+1/2, z+5/4'
'x+1/2, -y+1/2, z+1/2'
'-x+1, y+1, z+1'
'-y+1/2, -x+1, z+3/4'
'y+1, x+1/2, z+5/4'

loop_
_atom_site_label
_atom_site_type_symbol
_atom_site_fract_x
_atom_site_fract_y
_atom_site_fract_z
_atom_site_U_iso_or_equiv
_atom_site_adp_type
_atom_site_occupancy
_atom_site_site_symmetry_order
_atom_site_calc_flag
_atom_site_refinement_flags_posn
_atom_site_refinement_flags_adp
_atom_site_refinement_flags_occupancy
_atom_site_disorder_assembly
_atom_site_disorder_group
Cu1 Cu 0.12882(2) 0.62824(2) 0.42369(14) 0.01711(19) Uani 1 1 d . . . . .
O1 O 0.24061(16) 0.63949(15) 0.2524(4) 0.0372(8) Uani 1 1 d . . . . .
O2 O 0.32695(13) 0.63525(12) 0.3530(4) 0.0318(7) Uani 1 1 d . . . . .
O3 O 0.04629(11) 0.65604(13) 0.6827(4) 0.0332(6) Uani 1 1 d . . . . .
O4 O 0.09271(16) 0.54621(11) 0.6610(4) 0.0419(8) Uani 1 1 d . . . . .
N1 N 0.19685(16) 0.62804(12) 0.5779(5) 0.0207(7) Uani 1 1 d . . . . .
N2 N 0.28658(14) 0.62792(12) 0.6821(4) 0.0209(7) Uani 1 1 d . . . . .
N3 N 0.27419(16) 0.63482(13) 0.3714(4) 0.0220(7) Uani 1 1 d . . . . .
N4 N 0.04810(14) 0.62217(13) 0.3429(5) 0.0254(7) Uani 1 1 d . . . . .
N5 N 0.000000 0.64878(19) 0.6111(6) 0.0241(9) Uani 1 2 d S T P . .
N6 N 0.14389(14) 0.54809(13) 0.3439(5) 0.0229(7) Uani 1 1 d . . . . .
N7 N 0.1035(2) 0.500000 0.5943(7) 0.0295(10) Uani 1 2 d S T P . .
C1 C 0.2527(3) 0.62924(14) 0.5430(5) 0.0179(7) Uani 1 1 d . . . . .
C2 C 0.2501(2) 0.62627(17) 0.8175(5) 0.0258(10) Uani 1 1 d . . . . .
H2 H 0.260641 0.625550 0.935276 0.031 Uiso 1 1 calc R U . . .
C3 C 0.1953(2) 0.62581(16) 0.7553(5) 0.0250(9) Uani 1 1 d . . . . .
H3 H 0.162018 0.624229 0.823523 0.030 Uiso 1 1 calc R U . . .
C4 C 0.000000 0.6317(2) 0.4300(9) 0.0221(11) Uani 1 2 d S T P . .
C5 C 0.02945(16) 0.60522(17) 0.1845(6) 0.0319(9) Uani 1 1 d . . . . .
H5 H 0.052802 0.595122 0.090147 0.038 Uiso 1 1 calc R U . . .
C6 C 0.13063(19) 0.500000 0.4250(9) 0.0211(10) Uani 1 2 d S T P . .
C7 C 0.16751(18) 0.52949(14) 0.1928(5) 0.0280(8) Uani 1 1 d . . . . .
H7 H 0.181514 0.552886 0.103212 0.034 Uiso 1 1 calc R U . . .

loop_
_atom_site_aniso_label
_atom_site_aniso_U_11
_atom_site_aniso_U_22
_atom_site_aniso_U_33
_atom_site_aniso_U_23
_atom_site_aniso_U_13
_atom_site_aniso_U_12
Cu1 0.0168(3) 0.0170(3) 0.0175(3) -0.0009(2) 0.0003(2) 0.00033(12)
O1 0.0380(19) 0.062(2) 0.0115(12) 0.0056(13) -0.0027(14) -0.0054(17)
O2 0.0269(15) 0.0443(16) 0.0243(15) 0.0078(13) 0.0100(14) -0.0034(12)
O3 0.0294(14) 0.0443(16) 0.0258(13) -0.0065(14) -0.0040(13) -0.0032(13)
O4 0.057(2) 0.0296(14) 0.0388(17) -0.0063(14) 0.0220(17) 0.0027(15)
N1 0.0202(16) 0.0274(17) 0.0145(14) 0.0001(11) 0.0010(14) 0.0035(12)
N2 0.0198(15) 0.0292(16) 0.0137(15) -0.0011(11) -0.0008(14) -0.0021(11)
N3 0.0246(16) 0.0251(14) 0.0162(16) 0.0020(11) 0.0038(13) -0.0032(13)
N4 0.0163(16) 0.0323(16) 0.0276(18) -0.0076(14) 0.0006(16) -0.0004(12)
N5 0.023(2) 0.027(2) 0.023(2) -0.0049(19) 0.000 0.000
N6 0.0267(15) 0.0167(14) 0.0252(17) 0.0005(13) 0.0046(15) 0.0010(13)
N7 0.031(2) 0.028(2) 0.030(2) 0.000 0.010(2) 0.000
C1 0.0178(17) 0.0251(17) 0.0108(15) -0.0011(12) 0.0025(13) 0.0007(15)
C2 0.023(2) 0.043(2) 0.0120(15) -0.0025(14) 0.0043(16) 0.0017(17)
C3 0.025(2) 0.035(2) 0.0146(16) -0.0023(14) 0.0029(16) 0.0022(15)
C4 0.020(3) 0.023(2) 0.023(3) -0.004(2) 0.000 0.000
C5 0.0270(19) 0.040(2) 0.0287(19) -0.0124(19) 0.0024(17) 0.0010(17)
C6 0.021(2) 0.019(2) 0.023(2) 0.000 0.004(2) 0.000
C7 0.037(2) 0.0244(18) 0.0225(18) 0.0025(15) 0.0074(16) 0.0007(16)

loop_
_atom_type_symbol
_atom_type_description
_atom_type_scat_dispersion_real
_atom_type_scat_dispersion_imag
_atom_type_scat_source
C C 0.0033 0.0016 'International Tables Vol C Tables 4.2.6.8 and 6.1.1.4'
H H 0.0000 0.0000 'International Tables Vol C Tables 4.2.6.8 and 6.1.1.4'
N N 0.0063 0.0031 'International Tables Vol C Tables 4.2.6.8 and 6.1.1.4'
O O 0.0112 0.0059 'International Tables Vol C Tables 4.2.6.8 and 6.1.1.4'
Cu Cu 0.3450 1.2548 'International Tables Vol C Tables 4.2.6.8 and 6.1.1.4'

loop_
_geom_angle_atom_site_label_1
_geom_angle_atom_site_label_2
_geom_angle_atom_site_label_3
_geom_angle
_geom_angle_site_symmetry_1
_geom_angle_site_symmetry_3
_geom_angle_publ_flag
N1 Cu1 N4 161.06(17) . . ?
N1 Cu1 N2 89.52(12) . 4_464 ?
N4 Cu1 N2 94.09(12) . 4_464 ?
N1 Cu1 N6 92.27(13) . . ?
N4 Cu1 N6 90.26(13) . . ?
N2 Cu1 N6 161.22(13) 4_464 . ?
C1 N1 C3 103.2(4) . . ?
C1 N1 Cu1 131.7(3) . . ?
C3 N1 Cu1 125.1(4) . . ?
C1 N2 C2 104.2(3) . . ?
C1 N2 Cu1 124.7(3) . 3_655 ?
C2 N2 Cu1 131.1(3) . 3_655 ?
O1 N3 O2 123.9(4) . . ?
O1 N3 C1 118.8(4) . . ?
O2 N3 C1 117.3(4) . . ?
C4 N4 C5 103.3(4) . . ?
C4 N4 Cu1 129.3(4) . . ?
C5 N4 Cu1 127.4(3) . . ?
O3 N5 O3 124.0(5) 14_444 . ?
O3 N5 C4 118.0(2) 14_444 . ?
O3 N5 C4 118.0(2) . . ?
C6 N6 C7 103.1(3) . . ?
C6 N6 Cu1 127.6(3) . . ?
C7 N6 Cu1 129.3(3) . . ?
O4 N7 O4 124.3(5) . 5_565 ?
O4 N7 C6 117.9(3) . . ?
O4 N7 C6 117.9(3) 5_565 . ?
N2 C1 N1 114.9(4) . . ?
N2 C1 N3 122.6(5) . . ?
N1 C1 N3 122.4(4) . . ?
N2 C2 C3 108.9(4) . . ?
N1 C3 C2 108.8(4) . . ?
N4 C4 N4 115.8(6) . 14_444 ?
N4 C4 N5 122.1(3) . . ?
N4 C4 N5 122.1(3) 14_444 . ?
N4 C5 C5 108.8(2) . 14_444 ?
N6 C6 N6 116.4(5) 5_565 . ?
N6 C6 N7 121.8(3) 5_565 . ?
N6 C6 N7 121.8(3) . . ?
N6 C7 C7 108.68(19) . 5_565 ?

loop_
_geom_bond_atom_site_label_1
_geom_bond_atom_site_label_2
_geom_bond_distance
_geom_bond_site_symmetry_2
_geom_bond_publ_flag
Cu1 N1 1.988(4) . ?
Cu1 N4 1.996(4) . ?
Cu1 N2 1.996(3) 4_464 ?
Cu1 N6 2.007(3) . ?
O1 N3 1.213(5) . ?
O2 N3 1.244(4) . ?
O3 N5 1.228(3) . ?
O4 N7 1.225(3) . ?
N1 C1 1.336(7) . ?
N1 C3 1.368(5) . ?
N2 C1 1.333(6) . ?
N2 C2 1.348(5) . ?
N3 C1 1.420(5) . ?
N4 C4 1.330(5) . ?
N4 C5 1.355(6) . ?
N5 C4 1.451(8) . ?
N6 C6 1.325(4) . ?
N6 C7 1.360(5) . ?
N7 C6 1.450(8) . ?
C2 C3 1.372(6) . ?
C5 C5 1.380(7) 14_444 ?
C7 C7 1.382(7) 5_565 ?
